data_1533974
loop_
_publ_author_name
'Park Hyun Min'
'Cho Yang Koo'
'Lee Hwack Joo'

_publ_section_title
;
 Crystal structuures of (Ba1-x Lax) (Mg1/3+x/3 Nb2/3-x/3) O3 with 0.9 <= x
 <= 1.0
;
_journal_name_full 'Journal of Materials Research'
_journal_page_first 1003
_journal_page_last 1010
_journal_volume 18
_journal_year 2003
_chemical_formula_sum 'La Mg0.667 Nb0.333 O3'
_chemical_name_systematic 'La (Mg0.667 Nb0.333) O3'
_space_group_IT_number 14
_symmetry_space_group_name_Hall '-P 2yn'
_symmetry_space_group_name_H-M 'P 1 21/n 1'
_cell_angle_alpha 90
_cell_angle_beta 89.96
_cell_angle_gamma 90
_cell_formula_units_Z 4
_cell_length_a 5.6133
_cell_length_b 5.6585
_cell_length_c 7.9529
_cell_volume 252.607
_citation_journal_id_ASTM JMREEE
_cod_data_source_file ParkHyunMin_JMREEE_2003_425.cif
_cod_data_source_block La1Mg0.667Nb0.333O3
_cod_original_cell_volume 252.6068
_cod_original_sg_symbol_Hall '-P 2ybc (x-z,y,z)'
_cod_original_formula_sum 'La1 Mg0.667 Nb0.333 O3'
_cod_database_code 1533974

loop_
_symmetry_equiv_pos_as_xyz
x,y,z
-x+1/2,y+1/2,-z+1/2
-x,-y,-z
x-1/2,-y-1/2,z-1/2

loop_
_atom_site_label
_atom_site_type_symbol
_atom_site_fract_x
_atom_site_fract_y
_atom_site_fract_z
_atom_site_occupancy
_atom_site_U_iso_or_equiv
O2 O-2 0.2046 0.7905 0.033 1 0.0
La1 La+3 0.4925 0.5389 0.2391 1 0.0
O3 O-2 0.5801 0.9849 0.2625 1 0.0
O1 O-2 0.2849 0.2926 0.0484 1 0.0
Mg1 Mg+2 0.5 0 0 1 0.0
Mg2 Mg+2 0 0.5 0 0.3333 0.0
Nb1 Nb+5 0 0.5 0 0.6667 0.0
